data_4082467
loop_
_publ_author_name
'Deligonul, Nihal'
'Browne, Amberle R.'
'Golen, James A.'
'Rheingold, Arnold L.'
'Gray, Thomas G.'

_publ_section_title
;
 Cyclometalated Iridium(III) Complexes of Azadipyrromethene Chromophores
;
_journal_issue 3
_journal_name_full Organometallics
_journal_page_first 637
_journal_paper_doi 10.1021/om4007032
_journal_volume 33
_journal_year 2014
_chemical_formula_moiety 'C58 H44 Br2 Ir N5 O'
_chemical_formula_sum 'C58 H44 Br2 Ir N5 O'
_chemical_formula_weight 1179.00
_chemical_name_systematic
; 
 ? 
;
_space_group_IT_number 2
_symmetry_cell_setting triclinic
_symmetry_space_group_name_Hall '-P 1'
_symmetry_space_group_name_H-M 'P -1'
_atom_sites_solution_hydrogens geom
_atom_sites_solution_primary direct
_atom_sites_solution_secondary difmap
_audit_creation_method SHELXL-97
_cell_angle_alpha 95.158(4)
_cell_angle_beta 95.079(4)
_cell_angle_gamma 107.554(4)
_cell_formula_units_Z 2
_cell_length_a 8.6976(8)
_cell_length_b 14.2957(14)
_cell_length_c 19.3546(19)
_cell_measurement_reflns_used 9890
_cell_measurement_temperature 100(2)
_cell_measurement_theta_max 26.32
_cell_measurement_theta_min 2.46
_cell_volume 2268.2(4)
_computing_cell_refinement 'Bruker SMART'
_computing_data_collection 'Bruker SMART'
_computing_data_reduction 'Bruker SAINT'
_computing_molecular_graphics 'Bruker SHELXTL'
_computing_publication_material 'Bruker SHELXTL'
_computing_structure_refinement 'SHELXL-97 (Sheldrick, 1997)'
_computing_structure_solution 'SHELXS-97 (Sheldrick, 1990)'
_diffrn_ambient_temperature 100(2)
_diffrn_measured_fraction_theta_full 0.984
_diffrn_measured_fraction_theta_max 0.961
_diffrn_measurement_device_type 'CCD area detector'
_diffrn_measurement_method 'phi and omega scans'
_diffrn_radiation_monochromator graphite
_diffrn_radiation_source 'fine-focus sealed tube'
_diffrn_radiation_type MoK\a
_diffrn_radiation_wavelength 0.71073
_diffrn_reflns_av_R_equivalents 0.0400
_diffrn_reflns_av_sigmaI/netI 0.0867
_diffrn_reflns_limit_h_max 10
_diffrn_reflns_limit_h_min -10
_diffrn_reflns_limit_k_max 17
_diffrn_reflns_limit_k_min -17
_diffrn_reflns_limit_l_max 24
_diffrn_reflns_limit_l_min 0
_diffrn_reflns_number 19444
_diffrn_reflns_theta_full 25.00
_diffrn_reflns_theta_max 26.37
_diffrn_reflns_theta_min 2.47
_exptl_absorpt_coefficient_mu 4.755
_exptl_absorpt_correction_T_max 0.7970
_exptl_absorpt_correction_T_min 0.3296
_exptl_absorpt_correction_type multi-scan
_exptl_absorpt_process_details SADABS
_exptl_crystal_colour brown
_exptl_crystal_density_diffrn 1.726
_exptl_crystal_density_method 'not measured'
_exptl_crystal_description blade
_exptl_crystal_F_000 1164
_exptl_crystal_size_max 0.30
_exptl_crystal_size_mid 0.10
_exptl_crystal_size_min 0.05
_refine_diff_density_max 1.502
_refine_diff_density_min -1.805
_refine_diff_density_rms 0.181
_refine_ls_extinction_method none
_refine_ls_goodness_of_fit_ref 1.033
_refine_ls_hydrogen_treatment constr
_refine_ls_matrix_type full
_refine_ls_number_parameters 605
_refine_ls_number_reflns 8911
_refine_ls_number_restraints 0
_refine_ls_restrained_S_all 1.033
_refine_ls_R_factor_all 0.0801
_refine_ls_R_factor_gt 0.0556
_refine_ls_shift/su_max 0.118
_refine_ls_shift/su_mean 0.005
_refine_ls_structure_factor_coef Fsqd
_refine_ls_weighting_details 'calc w=1/[\s^2^(Fo^2^)+(0.0640P)^2^+3.4000P] where P=(Fo^2^+2Fc^2^)/3'
_refine_ls_weighting_scheme calc
_refine_ls_wR_factor_gt 0.1109
_refine_ls_wR_factor_ref 0.1199
_reflns_number_gt 7278
_reflns_number_total 8911
_reflns_threshold_expression >2sigma(I)
_cod_data_source_file om4007032_si_003.cif
_cod_data_source_block gray06
_cod_depositor_comments
;
The following automatic conversions were performed:

'_symmetry_cell_setting' value 'Triclinic' changed to 'triclinic'
according to
/usr/data/users/saulius/automatic-downloads/current/ACS/lib/dictionaries/cif_core.dic
dictionary named 'cif_core.dic' version 2.4.2 from 2011-04-26.

Automatic conversion script
Id: cif_fix_values 2281 2013-09-26 08:29:07Z andrius 
;
_cod_original_sg_symbol_Hall 'P -1'
_cod_original_sg_symbol_H-M P-1
_cod_database_code 4082467

loop_
_symmetry_equiv_pos_as_xyz
'x, y, z'
'-x, -y, -z'

loop_
_atom_site_label
_atom_site_type_symbol
_atom_site_fract_x
_atom_site_fract_y
_atom_site_fract_z
_atom_site_U_iso_or_equiv
_atom_site_adp_type
_atom_site_occupancy
_atom_site_symmetry_multiplicity
_atom_site_calc_flag
_atom_site_refinement_flags
Ir1 Ir 0.18114(5) 0.67829(3) 0.27975(2) 0.02553(11) Uani 1 1 d .
Br1 Br 0.23462(13) 0.52136(7) -0.01980(5) 0.0345(2) Uani 1 1 d .
Br2 Br 0.27317(13) 0.43658(7) 0.51388(5) 0.0356(3) Uani 1 1 d .
O1 O -0.2542(11) 0.0975(7) 0.1453(5) 0.062(2) Uani 1 1 d .
N1 N 0.2323(10) 0.5947(6) 0.1891(4) 0.0293(19) Uani 1 1 d .
N2 N 0.2068(9) 0.4434(5) 0.2401(4) 0.0238(17) Uani 1 1 d .
N3 N 0.2486(9) 0.5711(6) 0.3394(4) 0.0253(18) Uani 1 1 d .
N4 N -0.0553(10) 0.5907(5) 0.2601(4) 0.0279(19) Uani 1 1 d .
N5 N 0.4091(10) 0.7742(6) 0.3047(5) 0.035(2) Uani 1 1 d .
C1 C 0.2414(11) 0.6155(7) 0.1217(5) 0.025(2) Uani 1 1 d .
C2 C 0.2344(11) 0.5289(7) 0.0781(5) 0.026(2) Uani 1 1 d .
C3 C 0.2140(11) 0.4495(7) 0.1157(5) 0.026(2) Uani 1 1 d .
C4 C 0.2128(11) 0.4949(7) 0.1873(5) 0.026(2) Uani 1 1 d .
C5 C 0.2260(12) 0.4759(7) 0.3080(5) 0.026(2) Uani 1 1 d .
C6 C 0.2218(11) 0.4089(7) 0.3615(5) 0.025(2) Uani 1 1 d .
C7 C 0.2472(12) 0.4695(8) 0.4235(5) 0.033(2) Uani 1 1 d .
C8 C 0.2653(11) 0.5678(7) 0.4082(5) 0.028(2) Uani 1 1 d .
C9 C 0.2165(12) 0.3489(7) 0.0977(5) 0.032(2) Uani 1 1 d .
C10 C 0.1169(14) 0.2689(8) 0.1214(5) 0.040(3) Uani 1 1 d .
H10A H 0.0393 0.2778 0.1508 0.049 Uiso 1 1 calc R
C11 C 0.1251(16) 0.1742(8) 0.1040(6) 0.046(3) Uani 1 1 d .
H11A H 0.0512 0.1187 0.1195 0.055 Uiso 1 1 calc R
C12 C 0.2445(14) 0.1620(9) 0.0631(6) 0.042(3) Uani 1 1 d .
H12A H 0.2534 0.0980 0.0514 0.050 Uiso 1 1 calc R
C13 C 0.3490(14) 0.2428(9) 0.0398(5) 0.042(3) Uani 1 1 d .
H13A H 0.4301 0.2346 0.0121 0.050 Uiso 1 1 calc R
C14 C 0.3359(13) 0.3351(8) 0.0565(5) 0.036(2) Uani 1 1 d .
H14A H 0.4081 0.3905 0.0401 0.043 Uiso 1 1 calc R
C15 C 0.2759(12) 0.7147(7) 0.0985(5) 0.028(2) Uani 1 1 d .
C16 C 0.1641(12) 0.7318(7) 0.0479(5) 0.029(2) Uani 1 1 d .
H16A H 0.0637 0.6822 0.0316 0.035 Uiso 1 1 calc R
C17 C 0.2041(13) 0.8233(7) 0.0220(5) 0.033(2) Uani 1 1 d .
H17A H 0.1289 0.8364 -0.0114 0.040 Uiso 1 1 calc R
C18 C 0.3485(14) 0.8934(8) 0.0439(5) 0.040(3) Uani 1 1 d .
H18A H 0.3732 0.9552 0.0258 0.047 Uiso 1 1 calc R
C19 C 0.4623(13) 0.8760(8) 0.0932(6) 0.040(3) Uani 1 1 d .
H19A H 0.5642 0.9249 0.1082 0.048 Uiso 1 1 calc R
C20 C 0.4232(12) 0.7875(7) 0.1191(5) 0.032(2) Uani 1 1 d .
H20A H 0.4996 0.7753 0.1524 0.039 Uiso 1 1 calc R
C21 C 0.2031(11) 0.3030(7) 0.3482(5) 0.026(2) Uani 1 1 d .
C22 C 0.1147(13) 0.2363(8) 0.3889(5) 0.032(2) Uani 1 1 d .
H22A H 0.0664 0.2600 0.4261 0.039 Uiso 1 1 calc R
C23 C 0.0949(13) 0.1365(8) 0.3769(5) 0.035(2) Uani 1 1 d .
H23A H 0.0323 0.0926 0.4053 0.042 Uiso 1 1 calc R
C24 C 0.1652(13) 0.0997(8) 0.3239(5) 0.036(3) Uani 1 1 d .
H24A H 0.1522 0.0310 0.3161 0.044 Uiso 1 1 calc R
C25 C 0.2545(13) 0.1640(8) 0.2826(5) 0.035(2) Uani 1 1 d .
H25A H 0.3033 0.1396 0.2460 0.042 Uiso 1 1 calc R
C26 C 0.2734(12) 0.2634(7) 0.2943(5) 0.031(2) Uani 1 1 d .
H26A H 0.3353 0.3067 0.2653 0.037 Uiso 1 1 calc R
C27 C 0.3149(11) 0.6541(6) 0.4629(5) 0.026(2) Uani 1 1 d .
C28 C 0.4670(13) 0.7220(7) 0.4671(5) 0.032(2) Uani 1 1 d .
H28A H 0.5324 0.7177 0.4309 0.038 Uiso 1 1 calc R
C29 C 0.5273(14) 0.7957(8) 0.5221(6) 0.041(3) Uani 1 1 d .
H29A H 0.6345 0.8398 0.5241 0.049 Uiso 1 1 calc R
C30 C 0.4344(14) 0.8061(8) 0.5738(6) 0.040(3) Uani 1 1 d .
H30A H 0.4747 0.8581 0.6112 0.049 Uiso 1 1 calc R
C31 C 0.2807(13) 0.7393(8) 0.5705(6) 0.038(3) Uani 1 1 d .
H31A H 0.2150 0.7450 0.6064 0.046 Uiso 1 1 calc R
C32 C 0.2206(13) 0.6629(8) 0.5148(5) 0.037(2) Uani 1 1 d .
H32A H 0.1146 0.6174 0.5130 0.044 Uiso 1 1 calc R
C33 C -0.1235(15) 0.5146(8) 0.2938(6) 0.040(3) Uani 1 1 d .
H33A H -0.0589 0.4975 0.3297 0.048 Uiso 1 1 calc R
C34 C -0.2897(14) 0.4582(9) 0.2777(7) 0.052(3) Uani 1 1 d .
H34A H -0.3374 0.4058 0.3037 0.062 Uiso 1 1 calc R
C35 C -0.3776(14) 0.4803(9) 0.2252(6) 0.044(3) Uani 1 1 d .
H35A H -0.4871 0.4404 0.2116 0.053 Uiso 1 1 calc R
C36 C -0.3110(14) 0.5606(9) 0.1906(6) 0.043(3) Uani 1 1 d .
H36A H -0.3755 0.5752 0.1533 0.051 Uiso 1 1 calc R
C37 C -0.1496(13) 0.6211(9) 0.2094(5) 0.039(3) Uani 1 1 d .
C38 C -0.0673(12) 0.7155(8) 0.1861(5) 0.032(2) Uani 1 1 d .
C39 C -0.1494(14) 0.7610(9) 0.1418(6) 0.041(3) Uani 1 1 d .
H39A H -0.2554 0.7262 0.1191 0.049 Uiso 1 1 calc R
C40 C -0.0752(15) 0.8554(9) 0.1319(5) 0.041(3) Uani 1 1 d .
H40A H -0.1298 0.8871 0.1016 0.049 Uiso 1 1 calc R
C41 C 0.0812(14) 0.9081(8) 0.1654(5) 0.040(3) Uani 1 1 d .
H41A H 0.1311 0.9750 0.1589 0.048 Uiso 1 1 calc R
C42 C 0.1617(13) 0.8599(8) 0.2085(5) 0.031(2) Uani 1 1 d .
H42A H 0.2678 0.8951 0.2309 0.037 Uiso 1 1 calc R
C43 C 0.0923(12) 0.7629(7) 0.2197(5) 0.030(2) Uani 1 1 d .
C44 C 0.5435(13) 0.7625(8) 0.2838(5) 0.034(2) Uani 1 1 d .
H44A H 0.5332 0.7030 0.2549 0.040 Uiso 1 1 calc R
C45 C 0.6954(12) 0.8282(7) 0.3001(5) 0.030(2) Uani 1 1 d .
H45A H 0.7866 0.8165 0.2817 0.036 Uiso 1 1 calc R
C46 C 0.7116(13) 0.9134(8) 0.3449(5) 0.037(3) Uani 1 1 d .
H46A H 0.8147 0.9623 0.3569 0.044 Uiso 1 1 calc R
C47 C 0.5782(13) 0.9261(7) 0.3715(5) 0.034(2) Uani 1 1 d .
H47A H 0.5889 0.9837 0.4026 0.040 Uiso 1 1 calc R
C48 C 0.4261(13) 0.8550(8) 0.3533(5) 0.036(3) Uani 1 1 d .
C49 C 0.2764(12) 0.8537(7) 0.3843(5) 0.028(2) Uani 1 1 d .
C50 C 0.2681(13) 0.9256(8) 0.4338(5) 0.035(2) Uani 1 1 d .
H50A H 0.3593 0.9827 0.4481 0.041 Uiso 1 1 calc R
C51 C 0.1261(15) 0.9142(9) 0.4625(6) 0.044(3) Uani 1 1 d .
H51A H 0.1202 0.9637 0.4975 0.053 Uiso 1 1 calc R
C52 C -0.0098(13) 0.8317(8) 0.4416(5) 0.032(2) Uani 1 1 d .
H52A H -0.1081 0.8249 0.4615 0.039 Uiso 1 1 calc R
C53 C 0.0017(14) 0.7599(8) 0.3911(5) 0.039(3) Uani 1 1 d .
H53A H -0.0910 0.7035 0.3775 0.047 Uiso 1 1 calc R
C54 C 0.1392(12) 0.7654(7) 0.3595(5) 0.026(2) Uani 1 1 d .
C61 C -0.210(2) 0.079(2) 0.2107(10) 0.139(10) Uani 1 1 d .
H61A H -0.0921 0.1122 0.2250 0.166 Uiso 1 1 calc R
H61B H -0.2336 0.0072 0.2125 0.166 Uiso 1 1 calc R
C62 C -0.300(3) 0.1166(18) 0.2534(12) 0.132(9) Uani 1 1 d .
H62A H -0.2517 0.1261 0.3029 0.159 Uiso 1 1 calc R
H62B H -0.4128 0.0719 0.2489 0.159 Uiso 1 1 calc R
C63 C -0.294(3) 0.2131(15) 0.2288(9) 0.121(9) Uani 1 1 d .
H63A H -0.1842 0.2620 0.2361 0.145 Uiso 1 1 calc R
H63B H -0.3742 0.2420 0.2478 0.145 Uiso 1 1 calc R
C64 C -0.351(2) 0.1592(13) 0.1465(8) 0.082(5) Uani 1 1 d .
H64A H -0.4682 0.1213 0.1382 0.098 Uiso 1 1 calc R
H64B H -0.3245 0.2075 0.1124 0.098 Uiso 1 1 calc R

loop_
_atom_site_aniso_label
_atom_site_aniso_U_11
_atom_site_aniso_U_22
_atom_site_aniso_U_33
_atom_site_aniso_U_23
_atom_site_aniso_U_13
_atom_site_aniso_U_12
Ir1 0.0263(2) 0.02576(18) 0.02617(19) 0.00642(18) 0.00315(14) 0.00970(18)
Br1 0.0434(6) 0.0358(6) 0.0237(5) 0.0055(4) 0.0066(5) 0.0103(5)
Br2 0.0479(7) 0.0339(6) 0.0254(5) 0.0073(4) 0.0019(5) 0.0131(5)
O1 0.056(6) 0.063(6) 0.067(6) 0.013(5) -0.005(5) 0.021(5)
N1 0.032(5) 0.025(4) 0.025(4) 0.003(3) 0.004(4) 0.001(4)
N2 0.019(4) 0.021(4) 0.029(4) 0.005(3) 0.004(3) 0.002(3)
N3 0.027(4) 0.027(4) 0.025(4) 0.008(3) 0.001(3) 0.011(4)
N4 0.041(5) 0.020(4) 0.023(4) 0.000(3) 0.003(4) 0.012(4)
N5 0.035(5) 0.029(5) 0.041(5) -0.004(4) 0.007(4) 0.011(4)
C1 0.018(5) 0.034(6) 0.026(5) 0.007(4) 0.000(4) 0.011(4)
C2 0.023(5) 0.030(5) 0.024(5) 0.002(4) 0.009(4) 0.003(4)
C3 0.029(5) 0.022(5) 0.027(5) 0.001(4) 0.005(4) 0.007(4)
C4 0.019(5) 0.030(5) 0.029(5) 0.004(4) -0.002(4) 0.009(4)
C5 0.032(6) 0.018(5) 0.023(5) -0.001(4) 0.005(4) 0.002(4)
C6 0.023(5) 0.034(5) 0.023(5) 0.008(4) 0.006(4) 0.012(4)
C7 0.029(6) 0.043(6) 0.036(6) 0.020(5) 0.011(5) 0.017(5)
C8 0.020(5) 0.035(6) 0.027(5) 0.000(4) 0.007(4) 0.008(4)
C9 0.038(6) 0.037(6) 0.021(5) 0.004(4) 0.004(4) 0.010(5)
C10 0.052(7) 0.046(7) 0.029(6) 0.004(5) 0.001(5) 0.026(6)
C11 0.067(8) 0.035(6) 0.037(6) 0.014(5) 0.001(6) 0.018(6)
C12 0.050(7) 0.043(7) 0.035(6) 0.008(5) -0.003(5) 0.020(6)
C13 0.043(7) 0.056(8) 0.030(6) -0.001(5) -0.001(5) 0.026(6)
C14 0.044(6) 0.034(6) 0.033(5) 0.012(5) 0.008(5) 0.015(5)
C15 0.031(6) 0.032(5) 0.023(5) 0.007(4) 0.008(4) 0.009(4)
C16 0.028(6) 0.027(5) 0.024(5) -0.004(4) -0.002(4) 0.000(4)
C17 0.041(6) 0.036(6) 0.024(5) 0.015(4) 0.003(5) 0.011(5)
C18 0.064(8) 0.030(6) 0.029(6) 0.010(5) 0.013(5) 0.018(6)
C19 0.025(6) 0.035(6) 0.051(7) 0.005(5) 0.005(5) -0.003(5)
C20 0.028(6) 0.037(6) 0.038(6) 0.013(5) 0.003(5) 0.015(5)
C21 0.024(5) 0.028(6) 0.023(5) 0.001(4) -0.003(4) 0.006(4)
C22 0.039(6) 0.038(6) 0.020(5) 0.001(4) 0.000(4) 0.012(5)
C23 0.040(6) 0.036(6) 0.023(5) 0.011(5) -0.001(5) 0.002(5)
C24 0.046(7) 0.038(6) 0.026(5) 0.002(5) 0.001(5) 0.017(5)
C25 0.037(6) 0.042(6) 0.029(6) 0.005(5) 0.000(5) 0.017(5)
C26 0.033(6) 0.026(5) 0.030(5) 0.008(4) -0.004(4) 0.003(4)
C27 0.032(6) 0.027(6) 0.026(5) 0.010(4) 0.000(4) 0.017(4)
C28 0.043(6) 0.030(5) 0.024(5) -0.001(4) 0.003(5) 0.017(5)
C29 0.047(7) 0.033(6) 0.040(6) 0.001(5) -0.002(5) 0.013(5)
C30 0.047(7) 0.047(7) 0.034(6) -0.003(5) -0.003(5) 0.030(6)
C31 0.035(7) 0.051(7) 0.034(6) -0.002(5) 0.001(5) 0.026(6)
C32 0.039(6) 0.041(7) 0.032(6) 0.003(5) -0.001(5) 0.016(5)
C33 0.056(8) 0.038(6) 0.031(6) 0.006(5) 0.009(5) 0.019(6)
C34 0.043(7) 0.048(8) 0.055(8) 0.010(6) 0.013(6) -0.004(6)
C35 0.032(6) 0.045(7) 0.045(7) 0.004(6) -0.001(5) -0.002(5)
C36 0.041(7) 0.057(7) 0.031(6) 0.002(5) -0.002(5) 0.021(6)
C37 0.031(6) 0.051(7) 0.032(6) -0.002(5) 0.004(5) 0.010(5)
C38 0.035(6) 0.041(6) 0.025(5) 0.000(4) 0.003(5) 0.020(5)
C39 0.040(7) 0.049(7) 0.034(6) 0.007(5) -0.002(5) 0.015(6)
C40 0.055(8) 0.054(8) 0.025(5) 0.006(5) 0.002(5) 0.034(6)
C41 0.058(8) 0.032(6) 0.030(6) 0.006(5) 0.009(6) 0.013(6)
C42 0.037(6) 0.038(6) 0.017(5) 0.003(4) 0.004(4) 0.011(5)
C43 0.041(6) 0.028(5) 0.022(5) 0.006(4) 0.001(5) 0.013(5)
C44 0.043(7) 0.030(6) 0.028(5) -0.007(4) 0.004(5) 0.015(5)
C45 0.030(6) 0.033(6) 0.026(5) -0.001(4) -0.006(4) 0.011(5)
C46 0.036(6) 0.036(6) 0.035(6) 0.000(5) 0.003(5) 0.008(5)
C47 0.041(7) 0.031(6) 0.030(6) 0.008(4) 0.002(5) 0.013(5)
C48 0.040(7) 0.037(6) 0.033(6) 0.007(5) 0.000(5) 0.014(5)
C49 0.036(6) 0.026(5) 0.024(5) 0.004(4) -0.001(4) 0.012(4)
C50 0.044(7) 0.038(6) 0.027(5) 0.005(4) 0.009(5) 0.018(5)
C51 0.062(8) 0.047(7) 0.028(6) 0.003(5) 0.001(6) 0.024(6)
C52 0.034(6) 0.040(6) 0.023(5) 0.003(4) 0.003(4) 0.011(5)
C53 0.041(7) 0.048(7) 0.032(6) 0.012(5) 0.014(5) 0.014(5)
C54 0.034(6) 0.020(5) 0.021(5) 0.001(4) 0.001(4) 0.007(4)
C61 0.085(15) 0.24(3) 0.086(15) 0.088(18) 0.006(12) 0.030(17)
C62 0.17(2) 0.15(2) 0.104(17) -0.007(15) -0.002(17) 0.11(2)
C63 0.21(2) 0.138(17) 0.101(14) 0.062(13) 0.089(15) 0.143(18)
C64 0.092(12) 0.120(13) 0.078(11) 0.056(10) 0.039(9) 0.079(11)

loop_
_atom_type_symbol
_atom_type_description
_atom_type_scat_dispersion_real
_atom_type_scat_dispersion_imag
_atom_type_scat_source
C C 0.0033 0.0016 'International Tables Vol C Tables 4.2.6.8 and 6.1.1.4'
H H 0.0000 0.0000 'International Tables Vol C Tables 4.2.6.8 and 6.1.1.4'
N N 0.0061 0.0033 'International Tables Vol C Tables 4.2.6.8 and 6.1.1.4'
Br Br -0.2901 2.4595 'International Tables Vol C Tables 4.2.6.8 and 6.1.1.4'
Ir Ir -1.4442 7.9887 'International Tables Vol C Tables 4.2.6.8 and 6.1.1.4'
O O 0.0106 0.0060 'International Tables Vol C Tables 4.2.6.8 and 6.1.1.4'

loop_
_geom_angle_atom_site_label_1
_geom_angle_atom_site_label_2
_geom_angle_atom_site_label_3
_geom_angle
C43 Ir1 C54 83.7(4)
C43 Ir1 N5 97.2(4)
C54 Ir1 N5 81.1(4)
C43 Ir1 N4 81.0(4)
C54 Ir1 N4 93.8(3)
N5 Ir1 N4 174.8(3)
C43 Ir1 N1 92.6(3)
C54 Ir1 N1 175.4(3)
N5 Ir1 N1 96.7(3)
N4 Ir1 N1 88.3(3)
C43 Ir1 N3 172.5(4)
C54 Ir1 N3 99.0(3)
N5 Ir1 N3 90.1(3)
N4 Ir1 N3 91.9(3)
N1 Ir1 N3 85.1(3)
C61 O1 C64 111.8(15)
C1 N1 C4 106.2(8)
C1 N1 Ir1 130.2(6)
C4 N1 Ir1 121.2(6)
C4 N2 C5 127.9(8)
C8 N3 C5 106.5(8)
C8 N3 Ir1 130.1(6)
C5 N3 Ir1 120.3(6)
C33 N4 C37 120.3(9)
C33 N4 Ir1 125.4(7)
C37 N4 Ir1 114.2(6)
C44 N5 C48 117.2(9)
C44 N5 Ir1 126.3(7)
C48 N5 Ir1 116.2(7)
N1 C1 C2 109.3(8)
N1 C1 C15 125.8(8)
C2 C1 C15 124.4(8)
C3 C2 C1 111.1(8)
C3 C2 Br1 124.6(7)
C1 C2 Br1 124.1(7)
C2 C3 C9 132.6(9)
C2 C3 C4 102.0(8)
C9 C3 C4 124.8(8)
N2 C4 N1 127.8(9)
N2 C4 C3 120.6(8)
N1 C4 C3 111.3(8)
N2 C5 N3 128.4(8)
N2 C5 C6 121.5(8)
N3 C5 C6 110.0(8)
C7 C6 C21 130.4(9)
C7 C6 C5 103.9(8)
C21 C6 C5 125.7(8)
C6 C7 C8 108.5(8)
C6 C7 Br2 127.7(8)
C8 C7 Br2 123.6(8)
N3 C8 C7 111.0(9)
N3 C8 C27 125.9(9)
C7 C8 C27 122.7(9)
C10 C9 C14 118.4(9)
C10 C9 C3 123.6(9)
C14 C9 C3 117.8(9)
C9 C10 C11 121.8(11)
C10 C11 C12 118.9(11)
C13 C12 C11 120.0(11)
C14 C13 C12 120.0(11)
C13 C14 C9 120.9(10)
C20 C15 C16 118.9(9)
C20 C15 C1 121.6(9)
C16 C15 C1 119.0(9)
C17 C16 C15 118.6(9)
C18 C17 C16 120.9(9)
C17 C18 C19 120.7(10)
C20 C19 C18 118.5(10)
C19 C20 C15 122.2(10)
C22 C21 C26 116.5(8)
C22 C21 C6 120.9(8)
C26 C21 C6 122.6(8)
C23 C22 C21 121.7(9)
C22 C23 C24 120.7(10)
C23 C24 C25 119.0(10)
C26 C25 C24 120.3(10)
C25 C26 C21 121.8(9)
C32 C27 C28 118.1(9)
C32 C27 C8 121.7(9)
C28 C27 C8 119.7(8)
C29 C28 C27 122.1(10)
C30 C29 C28 120.5(11)
C29 C30 C31 118.6(10)
C30 C31 C32 120.6(10)
C27 C32 C31 120.0(10)
N4 C33 C34 122.0(11)
C35 C34 C33 118.5(11)
C34 C35 C36 120.7(11)
C35 C36 C37 121.1(11)
C36 C37 N4 116.9(10)
C36 C37 C38 128.5(10)
N4 C37 C38 114.4(9)
C39 C38 C43 123.0(10)
C39 C38 C37 121.5(10)
C43 C38 C37 114.9(9)
C40 C39 C38 118.5(10)
C39 C40 C41 121.5(10)
C42 C41 C40 118.7(10)
C43 C42 C41 122.2(10)
C42 C43 C38 116.0(9)
C42 C43 Ir1 129.8(8)
C38 C43 Ir1 114.2(7)
N5 C44 C45 125.6(9)
C44 C45 C46 117.2(10)
C47 C46 C45 119.5(10)
C46 C47 C48 120.3(10)
N5 C48 C47 119.7(10)
N5 C48 C49 114.4(9)
C47 C48 C49 125.9(10)
C50 C49 C54 122.8(10)
C50 C49 C48 123.5(10)
C54 C49 C48 113.6(9)
C49 C50 C51 119.0(11)
C50 C51 C52 121.4(10)
C53 C52 C51 118.4(10)
C52 C53 C54 124.0(11)
C53 C54 C49 114.4(9)
C53 C54 Ir1 131.6(8)
C49 C54 Ir1 113.8(7)
O1 C61 C62 105(2)
C61 C62 C63 105(2)
C62 C63 C64 90.9(15)
O1 C64 C63 98.8(11)

loop_
_geom_bond_atom_site_label_1
_geom_bond_atom_site_label_2
_geom_bond_distance
Ir1 C43 2.017(9)
Ir1 C54 2.024(9)
Ir1 N5 2.029(9)
Ir1 N4 2.040(8)
Ir1 N1 2.187(8)
Ir1 N3 2.183(7)
Br1 C2 1.889(9)
Br2 C7 1.864(10)
O1 C61 1.362(18)
O1 C64 1.390(16)
N1 C1 1.368(11)
N1 C4 1.382(12)
N2 C4 1.309(12)
N2 C5 1.332(11)
N3 C8 1.334(11)
N3 C5 1.389(12)
N4 C33 1.329(13)
N4 C37 1.406(13)
N5 C44 1.322(13)
N5 C48 1.385(13)
C1 C2 1.416(13)
C1 C15 1.478(13)
C2 C3 1.378(13)
C3 C9 1.456(13)
C3 C4 1.479(13)
C5 C6 1.468(13)
C6 C7 1.375(14)
C6 C21 1.470(13)
C7 C8 1.426(14)
C8 C27 1.480(13)
C9 C10 1.356(15)
C9 C14 1.413(13)
C10 C11 1.390(15)
C11 C12 1.403(16)
C12 C13 1.377(16)
C13 C14 1.370(15)
C15 C20 1.383(14)
C15 C16 1.409(14)
C16 C17 1.399(13)
C17 C18 1.353(15)
C18 C19 1.406(15)
C19 C20 1.361(14)
C21 C22 1.386(13)
C21 C26 1.414(13)
C22 C23 1.381(14)
C23 C24 1.382(14)
C24 C25 1.379(15)
C25 C26 1.376(14)
C27 C32 1.373(13)
C27 C28 1.375(14)
C28 C29 1.372(14)
C29 C30 1.366(15)
C30 C31 1.381(15)
C31 C32 1.405(14)
C33 C34 1.418(16)
C34 C35 1.335(17)
C35 C36 1.383(16)
C36 C37 1.404(15)
C37 C38 1.456(15)
C38 C39 1.393(14)
C38 C43 1.415(14)
C39 C40 1.349(16)
C40 C41 1.405(16)
C41 C42 1.397(14)
C42 C43 1.381(14)
C44 C45 1.361(14)
C45 C46 1.393(14)
C46 C47 1.363(15)
C47 C48 1.397(15)
C48 C49 1.477(14)
C49 C50 1.363(13)
C49 C54 1.459(13)
C50 C51 1.371(15)
C51 C52 1.393(15)
C52 C53 1.384(14)
C53 C54 1.375(14)
C61 C62 1.37(3)
C62 C63 1.49(3)
C63 C64 1.67(2)
